data_1009004
loop_
_publ_author_name
'Philippot, E'
'Armand, P'
'Yot, P'
'Cambon, O'
'Goiffon, A'
'McIntyre, G J'
'Bordet, P'

_publ_section_title
;
Neutron and x-ray structure refinements between 15 and 1083 K of
piezoelectric gallium arsenate, Ga As O4: temperature and pressure
behavior compared with other $-alpha-quartz materials
;
_journal_coden_ASTM JSSCBI
_journal_name_full 'Journal of Solid State Chemistry'
_journal_page_first 114
_journal_page_last 123
_journal_paper_doi 10.1006/jssc.1999.8316
_journal_volume 146
_journal_year 1999
_chemical_formula_structural 'Ga (As O4)'
_chemical_formula_sum 'As Ga O4'
_chemical_name_systematic 'Gallium arsenate(V)'
_space_group_IT_number 152
_symmetry_cell_setting trigonal
_symmetry_Int_Tables_number 152
_symmetry_space_group_name_Hall 'P 31 2"'
_symmetry_space_group_name_H-M 'P 31 2 1'
_cell_angle_alpha 90
_cell_angle_beta 90
_cell_angle_gamma 120
_cell_formula_units_Z 3
_cell_length_a 5.011(1)
_cell_length_b 5.011(1)
_cell_length_c 11.388(3)
_cell_volume 247.6
_refine_ls_R_factor_all 0.042
_cod_database_code 1009004

loop_
_symmetry_equiv_pos_as_xyz
x,y,z
-y,x-y,1/3+z
y-x,-x,2/3+z
y,x,-z
-x,y-x,1/3-z
x-y,-y,2/3-z

loop_
_atom_site_aniso_label
_atom_site_aniso_U_11
_atom_site_aniso_U_12
_atom_site_aniso_U_13
_atom_site_aniso_U_22
_atom_site_aniso_U_23
_atom_site_aniso_U_33
Ga1 0.014(6) 0. 0. 0.013(8) -0.0017(5) 0.013(6)
As1 0.0150(6) .0(40) 0. 0.0112(8) 0.0002(4) 0.0109(5)
O1 0.030(4) 0.023(3) 0.007(2) 0.026(4) 0.006(2) 0.019(2)
O2 0.030(4) 0.019(3) -0.007(2) 0.020(3) -0.009(2) 0.021(2)

loop_
_atom_site_label
_atom_site_type_symbol
_atom_site_symmetry_multiplicity
_atom_site_Wyckoff_symbol
_atom_site_fract_x
_atom_site_fract_y
_atom_site_fract_z
_atom_site_occupancy
_atom_site_attached_hydrogens
_atom_site_calc_flag
Ga1 Ga3+ 3 a 0.4521(3) 0. 0.3333 1. 0 d
As1 As5+ 3 b 0.4505(3) 0. 0.8333 1. 0 d
O1 O2- 6 c 0.400(1) 0.317(1) 0.3842(3) 1. 0 d
O2 O2- 6 c 0.400(1) 0.291(1) 0.8725(4) 1. 0 d

loop_
_atom_type_symbol
_atom_type_oxidation_number
Ga3+ 3.000
As5+ 5.000
O2- -2.000
